data_4303208
loop_
_publ_author_name
'Alexander Rothenberger'
'Collin Morris'
'Hsien-Hau Wang'
'Duck Young Chung'
'Mercouri G. Kanatzidis'

_publ_contact_author
;
      Prof. M. G. Kanatzidis
      Department of Chemistry
      2145 Sheridan Road
      Northwestern University
      Evanston, IL 60208-3113
      USA
;
_publ_contact_author_email m-kanatzidis@northwestern.edu
_publ_contact_author_fax 'Int + 847-491-5937'
_publ_contact_author_phone 'Int + 847-467-1541'
_publ_section_title
;
Soft-Hard Acid-Base Interactions: Probing Coordination Preferences of
Sulfur and Selenium in Mixed Chalcophosphates in the Family APbPS4-xSex (A
= K, Rb, Cs; x= 0-4)
;
_journal_name_full 'Inorganic Chemistry'
_journal_page_first 9036
_journal_page_last 9040
_journal_paper_doi 10.1021/ic901283k
_journal_volume 48
_journal_year 2009
_chemical_formula_sum 'K P Pb S1.84 Se2.16'
_chemical_formula_weight 506.92
_chemical_name_systematic
; 
 ? 
;
_space_group_IT_number 33
_symmetry_cell_setting orthorhombic
_symmetry_space_group_name_Hall 'P 2c -2n'
_symmetry_space_group_name_H-M 'P n a 21'
_atom_sites_solution_hydrogens undef
_atom_sites_solution_primary direct
_atom_sites_solution_secondary difmap
_audit_creation_method SHELXL-97
_cell_angle_alpha 90.00
_cell_angle_beta 90.00
_cell_angle_gamma 90.00
_cell_formula_units_Z 4
_cell_length_a 17.0617(12)
_cell_length_b 6.6134(6)
_cell_length_c 6.7435(5)
_cell_measurement_reflns_used 7482
_cell_measurement_temperature 100(2)
_cell_measurement_theta_max 29.54
_cell_measurement_theta_min 3.35
_cell_volume 760.91(10)
_computing_cell_refinement 'stoe x-area'
_computing_data_collection 'stoe x-area'
_computing_data_reduction 'stoe x-area'
_computing_molecular_graphics 'SHELXTL-97 (Sheldrick, 1997)'
_computing_publication_material 'SHELXTL-97 (Sheldrick, 1997)'
_computing_structure_refinement 'SHELXL-97 (Sheldrick, 1997)'
_computing_structure_solution 'SHELXS-97 (Sheldrick, 1990)'
_diffrn_ambient_temperature 100(2)
_diffrn_detector_area_resol_mean 6.67
_diffrn_measured_fraction_theta_full 0.997
_diffrn_measured_fraction_theta_max 0.995
_diffrn_measurement_device_type 'stoe ipds 2t'
_diffrn_measurement_method rotation
_diffrn_radiation_monochromator graphite
_diffrn_radiation_source 'fine-focus sealed tube'
_diffrn_radiation_type MoK\a
_diffrn_radiation_wavelength 0.71073
_diffrn_reflns_av_R_equivalents 0.0406
_diffrn_reflns_av_sigmaI/netI 0.0285
_diffrn_reflns_limit_h_max 21
_diffrn_reflns_limit_h_min -23
_diffrn_reflns_limit_k_max 9
_diffrn_reflns_limit_k_min -9
_diffrn_reflns_limit_l_max 9
_diffrn_reflns_limit_l_min -9
_diffrn_reflns_number 6214
_diffrn_reflns_theta_full 25.00
_diffrn_reflns_theta_max 29.17
_diffrn_reflns_theta_min 3.85
_exptl_absorpt_coefficient_mu 33.664
_exptl_absorpt_correction_T_max 0.5525
_exptl_absorpt_correction_T_min 0.4316
_exptl_absorpt_correction_type numerical
_exptl_absorpt_process_details 'stoe x-red32'
_exptl_crystal_colour orange
_exptl_crystal_density_diffrn 4.425
_exptl_crystal_density_method 'not measured'
_exptl_crystal_description block
_exptl_crystal_F_000 876
_exptl_crystal_size_max 0.03
_exptl_crystal_size_mid 0.03
_exptl_crystal_size_min 0.02
_refine_diff_density_max 1.285
_refine_diff_density_min -2.829
_refine_diff_density_rms 0.307
_refine_ls_abs_structure_details 'Flack H D (1983), Acta Cryst. A39, 876-881'
_refine_ls_abs_structure_Flack 0.493(10)
_refine_ls_extinction_method none
_refine_ls_goodness_of_fit_ref 1.155
_refine_ls_hydrogen_treatment undef
_refine_ls_matrix_type full
_refine_ls_number_parameters 55
_refine_ls_number_reflns 2011
_refine_ls_number_restraints 1
_refine_ls_restrained_S_all 1.155
_refine_ls_R_factor_all 0.0372
_refine_ls_R_factor_gt 0.0338
_refine_ls_shift/su_max 0.001
_refine_ls_shift/su_mean 0.000
_refine_ls_structure_factor_coef Fsqd
_refine_ls_weighting_details 'calc w=1/[\s^2^(Fo^2^)+(0.0285P)^2^+8.5784P] where P=(Fo^2^+2Fc^2^)/3'
_refine_ls_weighting_scheme calc
_refine_ls_wR_factor_gt 0.0674
_refine_ls_wR_factor_ref 0.0683
_reflns_number_gt 1912
_reflns_number_total 2011
_reflns_threshold_expression >2sigma(I)
_cod_data_source_file ic901283k_si_002_2.cif
_cod_data_source_block 1
_cod_database_code 4303208

loop_
_symmetry_equiv_pos_as_xyz
'x, y, z'
'-x, -y, z+1/2'
'x+1/2, -y+1/2, z'
'-x+1/2, y+1/2, z+1/2'

loop_
_atom_site_label
_atom_site_type_symbol
_atom_site_fract_x
_atom_site_fract_y
_atom_site_fract_z
_atom_site_U_iso_or_equiv
_atom_site_adp_type
_atom_site_occupancy
_atom_site_symmetry_multiplicity
_atom_site_calc_flag
_atom_site_refinement_flags
_atom_site_disorder_assembly
_atom_site_disorder_group
Pb1 Pb 0.022122(19) 0.28393(5) 0.0311 0.01220(9) Uani 1 1 d . . .
S1 S 0.0267(12) 0.122(3) 0.439(3) 0.0064(8) Uiso 0.15 1 d P . .
Se1 Se 0.02710(8) 0.1509(2) 0.47772(16) 0.0096(3) Uiso 0.85 1 d P . .
S2 S 0.1141(4) 0.5986(12) 0.2533(11) 0.0064(8) Uiso 0.61 1 d P . .
Se2 Se 0.1245(3) 0.6108(8) 0.2529(7) 0.0096(3) Uiso 0.39 1 d P . .
Se3 Se 0.16831(16) 0.0496(4) 0.0014(5) 0.0096(3) Uiso 0.54 1 d P . .
S3 S 0.1756(4) 0.0287(11) 0.0000(15) 0.0064(8) Uiso 0.46 1 d P . .
K1 K 0.28706(12) 0.4801(4) 0.0074(4) 0.0209(5) Uani 1 1 d . . .
S4 S 0.3700(4) 0.1163(8) 0.2483(8) 0.0064(8) Uiso 0.61 1 d P . .
Se4 Se 0.3756(3) 0.0810(6) 0.2494(6) 0.0096(3) Uiso 0.39 1 d P . .
P1 P 0.40088(13) 0.2785(4) 0.4956(3) 0.0071(4) Uani 1 1 d . . .

loop_
_atom_site_aniso_label
_atom_site_aniso_U_11
_atom_site_aniso_U_22
_atom_site_aniso_U_33
_atom_site_aniso_U_23
_atom_site_aniso_U_13
_atom_site_aniso_U_12
Pb1 0.01089(14) 0.00972(13) 0.01599(14) 0.00036(17) 0.00101(19) 0.00026(12)
K1 0.0136(9) 0.0324(11) 0.0166(11) 0.0027(11) -0.0012(10) 0.0067(8)
P1 0.0071(9) 0.0099(9) 0.0044(11) -0.0006(8) -0.0002(7) -0.0019(8)

loop_
_atom_type_symbol
_atom_type_description
_atom_type_scat_dispersion_real
_atom_type_scat_dispersion_imag
_atom_type_scat_source
P P 0.1023 0.0942 'International Tables Vol C Tables 4.2.6.8 and 6.1.1.4'
S S 0.1246 0.1234 'International Tables Vol C Tables 4.2.6.8 and 6.1.1.4'
K K 0.2009 0.2494 'International Tables Vol C Tables 4.2.6.8 and 6.1.1.4'
Se Se -0.0929 2.2259 'International Tables Vol C Tables 4.2.6.8 and 6.1.1.4'
Pb Pb -3.3944 10.1111 'International Tables Vol C Tables 4.2.6.8 and 6.1.1.4'

loop_
_geom_angle_atom_site_label_1
_geom_angle_atom_site_label_2
_geom_angle_atom_site_label_3
_geom_angle
_geom_angle_site_symmetry_1
_geom_angle_site_symmetry_3
_geom_angle_publ_flag
S1 Pb1 S1 82.6(3) . 2_554 ?
S1 Pb1 Se3 81.4(4) . . ?
S1 Pb1 Se3 74.9(4) 2_554 . ?
S1 Pb1 S2 76.9(4) . . ?
S1 Pb1 S2 154.7(4) 2_554 . ?
Se3 Pb1 S2 87.48(15) . . ?
S1 Pb1 Se1 76.9(4) . 2_554 ?
S1 Pb1 Se1 5.7(4) 2_554 2_554 ?
Se3 Pb1 Se1 74.09(6) . 2_554 ?
S2 Pb1 Se1 149.82(15) . 2_554 ?
S1 Pb1 Se4 71.2(4) . 3_455 ?
S1 Pb1 Se4 98.1(4) 2_554 3_455 ?
Se3 Pb1 Se4 152.36(10) . 3_455 ?
S2 Pb1 Se4 89.10(15) . 3_455 ?
Se1 Pb1 Se4 96.27(8) 2_554 3_455 ?
S1 Pb1 S4 69.8(4) . 3_455 ?
S1 Pb1 S4 93.4(4) 2_554 3_455 ?
Se3 Pb1 S4 150.12(13) . 3_455 ?
S2 Pb1 S4 93.15(16) . 3_455 ?
Se1 Pb1 S4 91.52(10) 2_554 3_455 ?
Se4 Pb1 S4 4.75(13) 3_455 3_455 ?
S1 Pb1 S3 81.0(4) . . ?
S1 Pb1 S3 74.0(4) 2_554 . ?
Se3 Pb1 S3 1.0(2) . . ?
S2 Pb1 S3 88.3(2) . . ?
Se1 Pb1 S3 73.15(16) 2_554 . ?
Se4 Pb1 S3 151.92(19) 3_455 . ?
S4 Pb1 S3 149.6(2) 3_455 . ?
S1 Pb1 S2 132.6(4) . 2_564 ?
S1 Pb1 S2 83.4(4) 2_554 2_564 ?
Se3 Pb1 S2 136.86(16) . 2_564 ?
S2 Pb1 S2 121.44(9) . 2_564 ?
Se1 Pb1 S2 87.59(15) 2_554 2_564 ?
Se4 Pb1 S2 66.42(16) 3_455 2_564 ?
S4 Pb1 S2 66.20(17) 3_455 2_564 ?
S3 Pb1 S2 136.7(2) . 2_564 ?
S1 Pb1 Se1 5.0(4) . . ?
S1 Pb1 Se1 87.4(4) 2_554 . ?
Se3 Pb1 Se1 83.97(8) . . ?
S2 Pb1 Se1 72.64(14) . . ?
Se1 Pb1 Se1 81.65(3) 2_554 . ?
Se4 Pb1 Se1 68.86(8) 3_455 . ?
S4 Pb1 Se1 67.86(12) 3_455 . ?
S3 Pb1 Se1 83.70(18) . . ?
S2 Pb1 Se1 132.36(13) 2_564 . ?
S1 Pb1 Se2 78.0(4) . . ?
S1 Pb1 Se2 154.3(4) 2_554 . ?
Se3 Pb1 Se2 85.63(12) . . ?
S2 Pb1 Se2 2.3(2) . . ?
Se1 Pb1 Se2 149.69(10) 2_554 . ?
Se4 Pb1 Se2 91.39(11) 3_455 . ?
S4 Pb1 Se2 95.46(13) 3_455 . ?
S3 Pb1 Se2 86.44(18) . . ?
S2 Pb1 Se2 122.2(2) 2_564 . ?
Se1 Pb1 Se2 73.87(9) . . ?
S1 Pb1 Se2 130.2(4) . 2_564 ?
S1 Pb1 Se2 81.4(4) 2_554 2_564 ?
Se3 Pb1 Se2 137.42(12) . 2_564 ?
S2 Pb1 Se2 123.3(2) . 2_564 ?
Se1 Pb1 Se2 85.40(10) 2_554 2_564 ?
Se4 Pb1 Se2 64.97(10) 3_455 2_564 ?
S4 Pb1 Se2 64.53(14) 3_455 2_564 ?
S3 Pb1 Se2 137.1(2) . 2_564 ?
S2 Pb1 Se2 2.8(2) 2_564 2_564 ?
Se1 Pb1 Se2 130.08(9) . 2_564 ?
Se2 Pb1 Se2 124.12(6) . 2_564 ?
P1 S1 Pb1 91.6(6) 3_455 . ?
P1 S1 Pb1 87.7(6) 3_455 2 ?
Pb1 S1 Pb1 122.2(7) . 2 ?
P1 S1 K1 162.3(8) 3_455 4_545 ?
Pb1 S1 K1 104.8(6) . 4_545 ?
Pb1 S1 K1 89.0(5) 2 4_545 ?
P1 Se1 Pb1 85.61(7) 3_455 2 ?
P1 Se1 Pb1 88.09(6) 3_455 . ?
Pb1 Se1 Pb1 111.96(4) 2 . ?
P1 Se1 K1 170.15(9) 3_455 4_545 ?
Pb1 Se1 K1 86.29(5) 2 4_545 ?
Pb1 Se1 K1 100.16(6) . 4_545 ?
P1 S2 Pb1 85.2(2) 4_554 . ?
P1 S2 Pb1 105.4(3) 4_554 2_565 ?
Pb1 S2 Pb1 94.81(16) . 2_565 ?
P1 S2 K1 80.7(2) 4_554 . ?
Pb1 S2 K1 92.8(2) . . ?
Pb1 S2 K1 170.6(2) 2_565 . ?
P1 S2 K1 93.2(3) 4_554 4 ?
Pb1 S2 K1 177.1(3) . 4 ?
Pb1 S2 K1 83.32(18) 2_565 4 ?
K1 S2 K1 89.25(14) . 4 ?
P1 Se2 Pb1 81.73(16) 4_554 . ?
P1 Se2 Pb1 101.98(19) 4_554 2_565 ?
Pb1 Se2 Pb1 89.66(11) . 2_565 ?
P1 Se2 K1 97.5(2) 4_554 4 ?
Pb1 Se2 K1 173.20(17) . 4 ?
Pb1 Se2 K1 83.87(12) 2_565 4 ?
P1 Se2 K1 84.19(15) 4_554 . ?
Pb1 Se2 K1 92.71(14) . . ?
Pb1 Se2 K1 173.66(17) 2_565 . ?
K1 Se2 K1 93.94(11) 4 . ?
P1 Se3 Pb1 88.57(11) 4_544 . ?
P1 Se3 K1 89.57(12) 4_544 4_544 ?
Pb1 Se3 K1 108.86(11) . 4_544 ?
P1 Se3 K1 177.88(12) 4_544 . ?
Pb1 Se3 K1 93.53(8) . . ?
K1 Se3 K1 89.54(9) 4_544 . ?
P1 Se3 K1 91.57(13) 4_544 4_545 ?
Pb1 Se3 K1 100.70(10) . 4_545 ?
K1 Se3 K1 150.44(10) 4_544 4_545 ?
K1 Se3 K1 88.26(9) . 4_545 ?
P1 S3 Pb1 84.6(2) 4_544 . ?
P1 S3 K1 93.1(3) 4_544 4_545 ?
Pb1 S3 K1 97.9(2) . 4_545 ?
P1 S3 K1 174.2(3) 4_544 . ?
Pb1 S3 K1 89.63(18) . . ?
K1 S3 K1 88.0(2) 4_545 . ?
P1 S3 K1 91.6(3) 4_544 4_544 ?
Pb1 S3 K1 105.9(2) . 4_544 ?
K1 S3 K1 156.1(2) 4_545 4_544 ?
K1 S3 K1 89.6(2) . 4_544 ?
S4 K1 S4 145.06(17) . 4_554 ?
S4 K1 Se4 140.74(16) . 4_554 ?
S4 K1 Se4 4.33(12) 4_554 4_554 ?
S4 K1 Se2 61.08(13) . 4_544 ?
S4 K1 Se2 106.97(14) 4_554 4_544 ?
Se4 K1 Se2 104.66(13) 4_554 4_544 ?
S4 K1 Se2 107.89(15) . . ?
S4 K1 Se2 61.41(14) 4_554 . ?
Se4 K1 Se2 61.15(10) 4_554 . ?
Se2 K1 Se2 144.79(17) 4_544 . ?
S4 K1 Se1 82.37(13) . 4_554 ?
S4 K1 Se1 129.51(12) 4_554 4_554 ?
Se4 K1 Se1 133.08(11) 4_554 4_554 ?
Se2 K1 Se1 77.88(10) 4_544 4_554 ?
Se2 K1 Se1 136.28(12) . 4_554 ?
S4 K1 S1 82.1(3) . 4_554 ?
S4 K1 S1 128.1(3) 4_554 4_554 ?
Se4 K1 S1 131.3(3) 4_554 4_554 ?
Se2 K1 S1 72.9(4) 4_544 4_554 ?
Se2 K1 S1 141.6(4) . 4_554 ?
Se1 K1 S1 5.5(3) 4_554 4_554 ?
S4 K1 S3 118.75(18) . 4_554 ?
S4 K1 S3 66.88(17) 4_554 4_554 ?
Se4 K1 S3 67.87(16) 4_554 4_554 ?
Se2 K1 S3 58.84(16) 4_544 4_554 ?
Se2 K1 S3 127.74(17) . 4_554 ?
Se1 K1 S3 74.92(12) 4_554 4_554 ?
S1 K1 S3 70.5(3) 4_554 4_554 ?
S4 K1 Se3 61.09(12) . 4 ?
S4 K1 Se3 130.53(13) 4_554 4 ?
Se4 K1 Se3 131.27(11) 4_554 4 ?
Se2 K1 Se3 119.57(11) 4_544 4 ?
Se2 K1 Se3 70.76(11) . 4 ?
Se1 K1 Se3 78.75(7) 4_554 4 ?
S1 K1 Se3 83.5(3) 4_554 4 ?
S3 K1 Se3 153.29(12) 4_554 4 ?
S4 K1 Se4 2.07(15) . . ?
S4 K1 Se4 143.98(14) 4_554 . ?
Se4 K1 Se4 139.65(13) 4_554 . ?
Se2 K1 Se4 59.12(11) 4_544 . ?
Se2 K1 Se4 109.07(12) . . ?
Se1 K1 Se4 82.68(9) 4_554 . ?
S1 K1 Se4 82.2(3) 4_554 . ?
S3 K1 Se4 116.96(16) 4_554 . ?
Se3 K1 Se4 63.16(9) 4 . ?
S4 K1 S2 107.48(19) . . ?
S4 K1 S2 60.32(16) 4_554 . ?
Se4 K1 S2 59.88(15) 4_554 . ?
Se2 K1 S2 142.44(14) 4_544 . ?
Se2 K1 S2 2.44(19) . . ?
Se1 K1 S2 138.72(14) 4_554 . ?
S1 K1 S2 144.1(4) 4_554 . ?
S3 K1 S2 126.95(19) 4_554 . ?
Se3 K1 S2 72.33(14) 4 . ?
Se4 K1 S2 108.58(17) . . ?
S4 K1 S2 59.73(16) . 4_544 ?
S4 K1 S2 109.14(18) 4_554 4_544 ?
Se4 K1 S2 106.88(14) 4_554 4_544 ?
Se2 K1 S2 2.28(18) 4_544 4_544 ?
Se2 K1 S2 146.31(15) . 4_544 ?
Se1 K1 S2 76.01(13) 4_554 4_544 ?
S1 K1 S2 71.0(4) 4_554 4_544 ?
S3 K1 S2 59.80(19) 4_554 4_544 ?
Se3 K1 S2 117.69(14) 4 4_544 ?
Se4 K1 S2 57.79(14) . 4_544 ?
S2 K1 S2 144.0(2) . 4_544 ?
P1 S4 Pb1 93.4(2) . 3 ?
P1 S4 K1 97.6(2) . . ?
Pb1 S4 K1 88.30(14) 3 . ?
P1 S4 K1 85.5(2) . 4_545 ?
Pb1 S4 K1 175.19(19) 3 4_545 ?
K1 S4 K1 96.49(16) . 4_545 ?
P1 Se4 Pb1 91.75(15) . 3 ?
P1 Se4 Pb1 78.96(13) . 4_545 ?
Pb1 Se4 Pb1 91.11(11) 3 4_545 ?
P1 Se4 K1 83.46(14) . 4_545 ?
Pb1 Se4 K1 174.18(14) 3 4_545 ?
Pb1 Se4 K1 91.21(11) 4_545 4_545 ?
P1 Se4 K1 89.32(14) . . ?
Pb1 Se4 K1 84.61(10) 3 . ?
Pb1 Se4 K1 167.40(14) 4_545 . ?
K1 Se4 K1 92.02(11) 4_545 . ?
S4 P1 Se2 110.0(2) . 4_545 ?
S4 P1 S2 110.0(3) . 4_545 ?
Se2 P1 S2 5.3(3) 4_545 4_545 ?
S4 P1 Se3 108.1(2) . 4 ?
Se2 P1 Se3 108.18(18) 4_545 4 ?
S2 P1 Se3 112.8(2) 4_545 4 ?
S4 P1 S3 105.2(3) . 4 ?
Se2 P1 S3 105.9(3) 4_545 4 ?
S2 P1 S3 110.7(3) 4_545 4 ?
Se3 P1 S3 4.9(2) 4 4 ?
S4 P1 Se4 6.3(2) . . ?
Se2 P1 Se4 105.9(2) 4_545 . ?
S2 P1 Se4 105.5(2) 4_545 . ?
Se3 P1 Se4 114.21(17) 4 . ?
S3 P1 Se4 111.3(3) 4 . ?
S4 P1 Se1 108.5(2) . 3 ?
Se2 P1 Se1 110.94(15) 4_545 3 ?
S2 P1 Se1 106.30(19) 4_545 3 ?
Se3 P1 Se1 111.15(12) 4 3 ?
S3 P1 Se1 116.0(2) 4 3 ?
Se4 P1 Se1 106.33(15) . 3 ?
S4 P1 S1 104.8(5) . 3 ?
Se2 P1 S1 119.0(5) 4_545 3 ?
S2 P1 S1 114.4(5) 4_545 3 ?
Se3 P1 S1 106.3(5) 4 3 ?
S3 P1 S1 111.1(5) 4 3 ?
Se4 P1 S1 103.5(4) . 3 ?
Se1 P1 S1 8.1(5) 3 3 ?
S4 P1 K1 61.63(19) . 4_545 ?
Se2 P1 K1 62.04(15) 4_545 4_545 ?
S2 P1 K1 65.6(2) 4_545 4_545 ?
Se3 P1 K1 88.23(10) 4 4_545 ?
S3 P1 K1 83.33(18) 4 4_545 ?
Se4 P1 K1 61.87(13) . 4_545 ?
Se1 P1 K1 160.54(11) 3 4_545 ?
S1 P1 K1 163.2(5) 3 4_545 ?

loop_
_geom_bond_atom_site_label_1
_geom_bond_atom_site_label_2
_geom_bond_distance
_geom_bond_site_symmetry_2
_geom_bond_publ_flag
Pb1 S1 2.951(17) . ?
Pb1 S1 2.879(19) 2_554 ?
Pb1 Se3 2.943(2) . ?
Pb1 S2 3.006(7) . ?
Pb1 Se1 3.0175(14) 2_554 ?
Pb1 Se4 3.036(4) 3_455 ?
Pb1 S4 3.052(6) 3_455 ?
Pb1 S3 3.123(6) . ?
Pb1 S2 3.084(7) 2_564 ?
Pb1 Se1 3.1388(12) . ?
Pb1 Se2 3.157(5) . ?
Pb1 Se2 3.204(5) 2_564 ?
S1 P1 2.28(2) 3_455 ?
S1 Pb1 2.879(19) 2 ?
S1 K1 3.35(2) 4_545 ?
Se1 P1 2.207(3) 3_455 ?
Se1 Pb1 3.0174(14) 2 ?
Se1 K1 3.372(3) 4_545 ?
S2 P1 2.121(8) 4_554 ?
S2 Pb1 3.084(7) 2_565 ?
S2 K1 3.475(7) . ?
S2 K1 3.485(7) 4 ?
Se2 P1 2.104(5) 4_554 ?
Se2 Pb1 3.204(5) 2_565 ?
Se2 K1 3.345(6) 4 ?
Se2 K1 3.343(5) . ?
Se3 P1 2.147(4) 4_544 ?
Se3 K1 3.448(4) 4_544 ?
Se3 K1 3.494(4) . ?
Se3 K1 3.527(5) 4_545 ?
S3 P1 2.108(9) 4_544 ?
S3 K1 3.496(10) 4_545 ?
S3 K1 3.540(9) . ?
S3 K1 3.397(10) 4_544 ?
K1 S4 3.229(6) . ?
K1 S4 3.324(6) 4_554 ?
K1 Se4 3.343(5) 4_554 ?
K1 Se2 3.345(6) 4_544 ?
K1 Se1 3.372(3) 4_554 ?
K1 S1 3.35(2) 4_554 ?
K1 S3 3.496(10) 4_554 ?
K1 Se3 3.448(4) 4 ?
K1 Se4 3.452(5) . ?
K1 S2 3.485(7) 4_544 ?
S4 P1 2.051(6) . ?
S4 Pb1 3.052(6) 3 ?
S4 K1 3.324(6) 4_545 ?
Se4 P1 2.156(4) . ?
Se4 Pb1 3.036(4) 3 ?
Se4 Pb1 3.242(4) 4_545 ?
Se4 K1 3.343(5) 4_545 ?
P1 Se2 2.104(5) 4_545 ?
P1 S2 2.121(8) 4_545 ?
P1 Se3 2.147(4) 4 ?
P1 S3 2.108(9) 4 ?
P1 Se1 2.207(3) 3 ?
P1 S1 2.28(2) 3 ?
P1 K1 3.766(3) 4_545 ?
